data_2225241
loop_
_publ_author_name
'Watanabe, Shoji'
'Nakaema, Kosuke'
'Nishijima, Takahiro'
'Okamoto, Akiko'
'Yonezawa, Noriyuki'

_publ_section_title
;
 2,7-Dimethoxy-1-(4-nitrobenzoyl)-naphthalene
;
_journal_coeditor_code FL2290
_journal_issue 3
_journal_name_full 'Acta Crystallographica Section E'
_journal_page_first o615
_journal_paper_doi 10.1107/S1600536810005398
_journal_volume 66
_journal_year 2010
_chemical_formula_iupac 'C19 H15 N O5'
_chemical_formula_moiety 'C19 H15 N O5'
_chemical_formula_sum 'C19 H15 N O5'
_chemical_formula_weight 337.32
_chemical_melting_point 440
_chemical_name_systematic
;
2,7-Dimethoxy-1-(4-nitrobenzoyl)-naphthalene
;
_space_group_IT_number 14
_symmetry_cell_setting monoclinic
_symmetry_space_group_name_Hall '-P 2ybc'
_symmetry_space_group_name_H-M 'P 1 21/c 1'
_atom_sites_solution_hydrogens difmap
_atom_sites_solution_primary direct
_atom_sites_solution_secondary difmap
_cell_angle_alpha 90.00
_cell_angle_beta 90.839(5)
_cell_angle_gamma 90.00
_cell_formula_units_Z 4
_cell_length_a 8.6877(6)
_cell_length_b 28.870(2)
_cell_length_c 6.4635(5)
_cell_measurement_reflns_used 28804
_cell_measurement_temperature 296
_cell_measurement_theta_max 68.2
_cell_measurement_theta_min 3.1
_cell_volume 1621.0(2)
_computing_cell_refinement 'PROCESS-AUTO (Rigaku, 1998)'
_computing_data_collection 'PROCESS-AUTO (Rigaku, 1998)'
_computing_data_reduction 'CrystalStructure (Rigaku/MSC, 2004)'
_computing_molecular_graphics 'ORTEPIII (Burnett & Johnson, 1996)'
_computing_publication_material 'SHELXL97 (Sheldrick, 2008)'
_computing_structure_refinement 'SHELXL97 (Sheldrick, 2008)'
_computing_structure_solution 'SIR2004 (Burla <i>et al.</i>,  2005)'
_diffrn_ambient_temperature 296
_diffrn_detector_area_resol_mean 10.00
_diffrn_measured_fraction_theta_full 0.994
_diffrn_measured_fraction_theta_max 0.994
_diffrn_measurement_device_type 'Rigaku R-AXIS RAPID'
_diffrn_measurement_method \w
_diffrn_radiation_monochromator graphite
_diffrn_radiation_source 'rotating anode'
_diffrn_radiation_type CuK\a
_diffrn_radiation_wavelength 1.54187
_diffrn_reflns_av_R_equivalents 0.0332
_diffrn_reflns_av_sigmaI/netI 0.0115
_diffrn_reflns_limit_h_max 10
_diffrn_reflns_limit_h_min -10
_diffrn_reflns_limit_k_max 34
_diffrn_reflns_limit_k_min -34
_diffrn_reflns_limit_l_max 7
_diffrn_reflns_limit_l_min -7
_diffrn_reflns_number 29623
_diffrn_reflns_theta_full 68.24
_diffrn_reflns_theta_max 68.24
_diffrn_reflns_theta_min 3.06
_exptl_absorpt_coefficient_mu 0.842
_exptl_absorpt_correction_T_max 0.8497
_exptl_absorpt_correction_T_min 0.6321
_exptl_absorpt_correction_type numerical
_exptl_absorpt_process_details '(NUMABS; Higashi, 1999)'
_exptl_crystal_colour yellow
_exptl_crystal_density_diffrn 1.382
_exptl_crystal_density_method 'not measured'
_exptl_crystal_description platelet
_exptl_crystal_F_000 704
_exptl_crystal_size_max 0.60
_exptl_crystal_size_mid 0.60
_exptl_crystal_size_min 0.20
_refine_diff_density_max 0.174
_refine_diff_density_min -0.185
_refine_ls_extinction_coef 0.0064(5)
_refine_ls_extinction_expression Fc^*^=kFc[1+0.001xFc^2^\l^3^/sin(2\q)]^-1/4^
_refine_ls_extinction_method 'SHELXL97 (Sheldrick, 2008)'
_refine_ls_goodness_of_fit_ref 1.049
_refine_ls_hydrogen_treatment constr
_refine_ls_matrix_type full
_refine_ls_number_parameters 229
_refine_ls_number_reflns 2954
_refine_ls_number_restraints 0
_refine_ls_restrained_S_all 1.049
_refine_ls_R_factor_all 0.0376
_refine_ls_R_factor_gt 0.0355
_refine_ls_shift/su_max 0.000
_refine_ls_shift/su_mean 0.000
_refine_ls_structure_factor_coef Fsqd
_refine_ls_weighting_details 'calc w=1/[\s^2^(Fo^2^)+(0.0491P)^2^+0.3261P] where P=(Fo^2^+2Fc^2^)/3'
_refine_ls_weighting_scheme calc
_refine_ls_wR_factor_gt 0.1002
_refine_ls_wR_factor_ref 0.1017
_reflns_number_gt 2713
_reflns_number_total 2954
_reflns_threshold_expression I>2\s(I)
_cod_data_source_file fl2290.cif
_cod_data_source_block I
_cod_database_code 2225241
_cod_database_fobs_code 2225241

loop_
_symmetry_equiv_pos_site_id
_symmetry_equiv_pos_as_xyz
1 +x,+y,+z
2 -x,1/2+y,1/2-z
3 -x,-y,-z
4 +x,1/2-y,1/2+z

loop_
_atom_site_type_symbol
_atom_site_label
_atom_site_fract_x
_atom_site_fract_y
_atom_site_fract_z
_atom_site_U_iso_or_equiv
_atom_site_adp_type
_atom_site_calc_flag
_atom_site_refinement_flags
_atom_site_occupancy
_atom_site_disorder_assembly
_atom_site_disorder_group
O O1 0.46668(12) 0.12949(4) 0.41178(15) 0.0654(3) Uani d . 1 . .
O O2 0.72324(18) -0.01707(5) -0.4151(2) 0.0998(5) Uani d . 1 . .
O O3 0.86695(18) -0.03032(5) -0.1503(3) 0.1103(5) Uani d . 1 . .
O O4 0.52962(12) 0.18647(4) -0.08228(16) 0.0628(3) Uani d . 1 . .
O O5 -0.08753(12) 0.11905(5) 0.59355(19) 0.0765(3) Uani d . 1 . .
N N1 0.76264(15) -0.00977(4) -0.2367(2) 0.0655(3) Uani d . 1 . .
C C1 0.32998(14) 0.15939(4) 0.12073(19) 0.0443(3) Uani d . 1 . .
C C2 0.37575(16) 0.18672(4) -0.0431(2) 0.0507(3) Uani d . 1 . .
C C3 0.26878(19) 0.21395(5) -0.1541(2) 0.0639(4) Uani d . 1 . .
H H3 0.3001 0.2317 -0.2659 0.077 Uiso calc R 1 . .
C C4 0.1186(2) 0.21401(5) -0.0961(3) 0.0652(4) Uani d . 1 . .
H H4 0.0477 0.2313 -0.1726 0.078 Uiso calc R 1 . .
C C5 0.06755(16) 0.18894(4) 0.0748(2) 0.0532(3) Uani d . 1 . .
C C6 -0.08761(17) 0.19031(5) 0.1403(3) 0.0640(4) Uani d . 1 . .
H H6 -0.1591 0.2076 0.0648 0.077 Uiso calc R 1 . .
C C7 -0.13369(16) 0.16718(6) 0.3093(3) 0.0650(4) Uani d . 1 . .
H H7 -0.2357 0.1689 0.3501 0.078 Uiso calc R 1 . .
C C8 -0.02757(16) 0.14036(5) 0.4242(2) 0.0569(4) Uani d . 1 . .
C C9 0.12269(15) 0.13696(4) 0.3656(2) 0.0492(3) Uani d . 1 . .
H H9 0.1909 0.1185 0.4413 0.059 Uiso calc R 1 . .
C C10 0.17471(14) 0.16139(4) 0.19014(19) 0.0445(3) Uani d . 1 . .
C C11 0.44394(14) 0.12808(4) 0.22566(19) 0.0447(3) Uani d . 1 . .
C C12 0.52624(13) 0.09236(4) 0.09933(18) 0.0418(3) Uani d . 1 . .
C C13 0.48124(15) 0.08167(4) -0.1027(2) 0.0481(3) Uani d . 1 . .
H H13 0.3990 0.0974 -0.1642 0.058 Uiso calc R 1 . .
C C14 0.55780(16) 0.04787(5) -0.2128(2) 0.0513(3) Uani d . 1 . .
H H14 0.5281 0.0405 -0.3477 0.062 Uiso calc R 1 . .
C C15 0.67883(15) 0.02546(4) -0.1175(2) 0.0488(3) Uani d . 1 . .
C C16 0.72680(15) 0.03499(5) 0.0825(2) 0.0529(3) Uani d . 1 . .
H H16 0.8093 0.0192 0.1426 0.063 Uiso calc R 1 . .
C C17 0.64890(14) 0.06867(4) 0.1911(2) 0.0481(3) Uani d . 1 . .
H H17 0.6787 0.0755 0.3264 0.058 Uiso calc R 1 . .
C C18 0.5831(2) 0.20964(7) -0.2619(2) 0.0781(5) Uani d . 1 . .
H H18A 0.6892 0.2019 -0.2832 0.094 Uiso calc R 1 . .
H H18B 0.5734 0.2425 -0.2436 0.094 Uiso calc R 1 . .
H H18C 0.5228 0.2001 -0.3801 0.094 Uiso calc R 1 . .
C C19 0.0143(2) 0.09324(6) 0.7227(3) 0.0767(5) Uani d . 1 . .
H H19A -0.0384 0.0838 0.8452 0.092 Uiso calc R 1 . .
H H19B 0.1012 0.1121 0.7607 0.092 Uiso calc R 1 . .
H H19C 0.0490 0.0663 0.6497 0.092 Uiso calc R 1 . .

loop_
_atom_site_aniso_label
_atom_site_aniso_U_11
_atom_site_aniso_U_22
_atom_site_aniso_U_33
_atom_site_aniso_U_12
_atom_site_aniso_U_13
_atom_site_aniso_U_23
O1 0.0595(6) 0.0914(8) 0.0453(5) 0.0172(5) -0.0034(4) -0.0093(5)
O2 0.1225(12) 0.1010(10) 0.0759(9) 0.0427(8) 0.0043(8) -0.0265(7)
O3 0.0969(10) 0.1002(10) 0.1330(13) 0.0545(8) -0.0240(9) -0.0403(9)
O4 0.0602(6) 0.0626(6) 0.0659(6) -0.0045(5) 0.0160(5) 0.0089(5)
O5 0.0524(6) 0.0989(9) 0.0787(8) -0.0120(6) 0.0186(5) 0.0010(6)
N1 0.0615(8) 0.0523(7) 0.0828(9) 0.0089(6) 0.0063(7) -0.0100(6)
C1 0.0460(7) 0.0403(6) 0.0467(7) 0.0025(5) 0.0017(5) -0.0048(5)
C2 0.0564(8) 0.0431(6) 0.0527(7) -0.0005(5) 0.0056(6) -0.0032(5)
C3 0.0813(11) 0.0499(8) 0.0606(9) 0.0052(7) 0.0037(7) 0.0109(6)
C4 0.0716(10) 0.0545(8) 0.0690(9) 0.0141(7) -0.0105(8) 0.0069(7)
C5 0.0526(8) 0.0455(7) 0.0612(8) 0.0076(5) -0.0068(6) -0.0089(6)
C6 0.0481(8) 0.0628(9) 0.0806(10) 0.0124(6) -0.0127(7) -0.0139(8)
C7 0.0385(7) 0.0716(9) 0.0850(11) 0.0003(6) 0.0025(7) -0.0194(8)
C8 0.0462(7) 0.0607(8) 0.0639(9) -0.0073(6) 0.0069(6) -0.0128(7)
C9 0.0440(7) 0.0497(7) 0.0539(7) 0.0009(5) 0.0022(5) -0.0052(6)
C10 0.0446(7) 0.0390(6) 0.0498(7) 0.0025(5) -0.0012(5) -0.0092(5)
C11 0.0393(6) 0.0501(7) 0.0446(7) -0.0017(5) 0.0020(5) -0.0009(5)
C12 0.0385(6) 0.0413(6) 0.0455(6) -0.0021(5) 0.0026(5) 0.0037(5)
C13 0.0451(7) 0.0506(7) 0.0486(7) 0.0068(5) -0.0027(5) 0.0007(5)
C14 0.0549(7) 0.0511(7) 0.0478(7) 0.0018(6) 0.0011(6) -0.0025(5)
C15 0.0464(7) 0.0401(6) 0.0602(8) 0.0003(5) 0.0092(6) -0.0004(5)
C16 0.0456(7) 0.0482(7) 0.0647(8) 0.0066(5) -0.0025(6) 0.0067(6)
C17 0.0467(7) 0.0495(7) 0.0480(7) 0.0002(5) -0.0024(5) 0.0047(5)
C18 0.0854(12) 0.0950(12) 0.0545(9) -0.0255(10) 0.0178(8) -0.0001(8)
C19 0.0776(11) 0.0812(11) 0.0720(11) -0.0124(9) 0.0217(9) 0.0066(9)

loop_
_atom_type_symbol
_atom_type_description
_atom_type_scat_dispersion_real
_atom_type_scat_dispersion_imag
_atom_type_scat_source
C C 0.0181 0.0091 'International Tables Vol C Tables 4.2.6.8 and 6.1.1.4'
H H 0.0000 0.0000 'International Tables Vol C Tables 4.2.6.8 and 6.1.1.4'
O O 0.0492 0.0322 'International Tables Vol C Tables 4.2.6.8 and 6.1.1.4'
N N 0.0311 0.0180 'International Tables Vol C Tables 4.2.6.8 and 6.1.1.4'

loop_
_geom_angle_atom_site_label_1
_geom_angle_atom_site_label_2
_geom_angle_atom_site_label_3
_geom_angle_site_symmetry_1
_geom_angle_site_symmetry_3
_geom_angle
_geom_angle_publ_flag
C2 O4 C18 . . 118.76(13) ?
C8 O5 C19 . . 117.80(12) ?
O3 N1 O2 . . 123.34(14) ?
O3 N1 C15 . . 117.93(14) ?
O2 N1 C15 . . 118.72(13) ?
C2 C1 C10 . . 120.03(12) ?
C2 C1 C11 . . 119.73(11) ?
C10 C1 C11 . . 120.24(11) ?
O4 C2 C1 . . 115.61(12) ?
O4 C2 C3 . . 123.40(12) ?
C1 C2 C3 . . 120.94(13) ?
C4 C3 C2 . . 119.23(13) ?
C4 C3 H3 . . 120.4 ?
C2 C3 H3 . . 120.4 ?
C3 C4 C5 . . 122.22(14) ?
C3 C4 H4 . . 118.9 ?
C5 C4 H4 . . 118.9 ?
C4 C5 C6 . . 122.36(14) ?
C4 C5 C10 . . 119.29(13) ?
C6 C5 C10 . . 118.34(14) ?
C7 C6 C5 . . 121.57(14) ?
C7 C6 H6 . . 119.2 ?
C5 C6 H6 . . 119.2 ?
C6 C7 C8 . . 120.05(13) ?
C6 C7 H7 . . 120.0 ?
C8 C7 H7 . . 120.0 ?
O5 C8 C9 . . 124.50(14) ?
O5 C8 C7 . . 114.60(13) ?
C9 C8 C7 . . 120.90(14) ?
C8 C9 C10 . . 120.22(13) ?
C8 C9 H9 . . 119.9 ?
C10 C9 H9 . . 119.9 ?
C9 C10 C5 . . 118.89(12) ?
C9 C10 C1 . . 123.06(11) ?
C5 C10 C1 . . 118.05(12) ?
O1 C11 C1 . . 121.65(11) ?
O1 C11 C12 . . 119.24(11) ?
C1 C11 C12 . . 119.03(10) ?
C17 C12 C13 . . 119.56(11) ?
C17 C12 C11 . . 118.24(11) ?
C13 C12 C11 . . 122.17(11) ?
C14 C13 C12 . . 120.55(12) ?
C14 C13 H13 . . 119.7 ?
C12 C13 H13 . . 119.7 ?
C15 C14 C13 . . 118.17(12) ?
C15 C14 H14 . . 120.9 ?
C13 C14 H14 . . 120.9 ?
C14 C15 C16 . . 123.05(12) ?
C14 C15 N1 . . 118.11(12) ?
C16 C15 N1 . . 118.83(12) ?
C15 C16 C17 . . 118.19(12) ?
C15 C16 H16 . . 120.9 ?
C17 C16 H16 . . 120.9 ?
C16 C17 C12 . . 120.47(12) ?
C16 C17 H17 . . 119.8 ?
C12 C17 H17 . . 119.8 ?
O4 C18 H18A . . 109.5 ?
O4 C18 H18B . . 109.5 ?
H18A C18 H18B . . 109.5 ?
O4 C18 H18C . . 109.5 ?
H18A C18 H18C . . 109.5 ?
H18B C18 H18C . . 109.5 ?
O5 C19 H19A . . 109.5 ?
O5 C19 H19B . . 109.5 ?
H19A C19 H19B . . 109.5 ?
O5 C19 H19C . . 109.5 ?
H19A C19 H19C . . 109.5 ?
H19B C19 H19C . . 109.5 ?

loop_
_geom_bond_atom_site_label_1
_geom_bond_atom_site_label_2
_geom_bond_site_symmetry_2
_geom_bond_distance
_geom_bond_publ_flag
O1 C11 . 1.2169(15) ?
O2 N1 . 1.2163(18) ?
O3 N1 . 1.2126(18) ?
O4 C2 . 1.3641(17) ?
O4 C18 . 1.4239(18) ?
O5 C8 . 1.3656(18) ?
O5 C19 . 1.419(2) ?
N1 C15 . 1.4748(17) ?
C1 C2 . 1.3837(18) ?
C1 C10 . 1.4290(17) ?
C1 C11 . 1.4960(17) ?
C2 C3 . 1.406(2) ?
C3 C4 . 1.363(2) ?
C3 H3 . 0.9300 ?
C4 C5 . 1.398(2) ?
C4 H4 . 0.9300 ?
C5 C6 . 1.420(2) ?
C5 C10 . 1.4265(18) ?
C6 C7 . 1.346(2) ?
C6 H6 . 0.9300 ?
C7 C8 . 1.408(2) ?
C7 H7 . 0.9300 ?
C8 C9 . 1.3681(19) ?
C9 C10 . 1.4151(18) ?
C9 H9 . 0.9300 ?
C11 C12 . 1.5027(17) ?
C12 C17 . 1.3917(17) ?
C12 C13 . 1.3923(18) ?
C13 C14 . 1.3837(18) ?
C13 H13 . 0.9300 ?
C14 C15 . 1.3730(19) ?
C14 H14 . 0.9300 ?
C15 C16 . 1.380(2) ?
C16 C17 . 1.3820(19) ?
C16 H16 . 0.9300 ?
C17 H17 . 0.9300 ?
C18 H18A . 0.9600 ?
C18 H18B . 0.9600 ?
C18 H18C . 0.9600 ?
C19 H19A . 0.9600 ?
C19 H19B . 0.9600 ?
C19 H19C . 0.9600 ?

loop_
_geom_hbond_atom_site_label_D
_geom_hbond_atom_site_label_H
_geom_hbond_atom_site_label_A
_geom_hbond_site_symmetry_A
_geom_hbond_distance_DH
_geom_hbond_distance_HA
_geom_hbond_distance_DA
_geom_hbond_angle_DHA
_geom_hbond_publ_flag
C3 H3 Cg1 4_554 0.93 2.81 3.5789(15) 141 y
C19 H19B Cg1 1_556 0.96 2.91 3.7605(19) 148 y
C18 H18C O1 1_554 0.96 2.49 3.281(2) 140 y

loop_
_geom_torsion_atom_site_label_1
_geom_torsion_atom_site_label_2
_geom_torsion_atom_site_label_3
_geom_torsion_atom_site_label_4
_geom_torsion_site_symmetry_1
_geom_torsion_site_symmetry_2
_geom_torsion_site_symmetry_3
_geom_torsion_site_symmetry_4
_geom_torsion
_geom_torsion_publ_flag
C18 O4 C2 C1 . . . . 173.20(13) ?
C18 O4 C2 C3 . . . . -9.2(2) ?
C10 C1 C2 O4 . . . . 172.62(11) ?
C11 C1 C2 O4 . . . . -6.93(17) ?
C10 C1 C2 C3 . . . . -5.08(19) ?
C11 C1 C2 C3 . . . . 175.38(12) ?
O4 C2 C3 C4 . . . . -176.15(14) ?
C1 C2 C3 C4 . . . . 1.4(2) ?
C2 C3 C4 C5 . . . . 2.0(2) ?
C3 C4 C5 C6 . . . . 177.57(14) ?
C3 C4 C5 C10 . . . . -1.5(2) ?
C4 C5 C6 C7 . . . . -177.73(14) ?
C10 C5 C6 C7 . . . . 1.4(2) ?
C5 C6 C7 C8 . . . . -0.8(2) ?
C19 O5 C8 C9 . . . . 2.9(2) ?
C19 O5 C8 C7 . . . . -176.97(14) ?
C6 C7 C8 O5 . . . . 179.19(13) ?
C6 C7 C8 C9 . . . . -0.7(2) ?
O5 C8 C9 C10 . . . . -178.35(12) ?
C7 C8 C9 C10 . . . . 1.5(2) ?
C8 C9 C10 C5 . . . . -0.86(18) ?
C8 C9 C10 C1 . . . . 179.93(12) ?
C4 C5 C10 C9 . . . . 178.59(12) ?
C6 C5 C10 C9 . . . . -0.53(18) ?
C4 C5 C10 C1 . . . . -2.16(18) ?
C6 C5 C10 C1 . . . . 178.71(11) ?
C2 C1 C10 C9 . . . . -175.40(12) ?
C11 C1 C10 C9 . . . . 4.15(18) ?
C2 C1 C10 C5 . . . . 5.40(17) ?
C11 C1 C10 C5 . . . . -175.06(11) ?
C2 C1 C11 O1 . . . . 125.86(14) ?
C10 C1 C11 O1 . . . . -53.69(17) ?
C2 C1 C11 C12 . . . . -57.33(16) ?
C10 C1 C11 C12 . . . . 123.12(12) ?
O1 C11 C12 C17 . . . . -13.28(17) ?
C1 C11 C12 C17 . . . . 169.84(11) ?
O1 C11 C12 C13 . . . . 165.11(12) ?
C1 C11 C12 C13 . . . . -11.77(17) ?
C17 C12 C13 C14 . . . . -0.26(19) ?
C11 C12 C13 C14 . . . . -178.63(11) ?
C12 C13 C14 C15 . . . . -0.14(19) ?
C13 C14 C15 C16 . . . . 0.3(2) ?
C13 C14 C15 N1 . . . . -178.58(12) ?
O3 N1 C15 C14 . . . . -178.16(15) ?
O2 N1 C15 C14 . . . . 1.2(2) ?
O3 N1 C15 C16 . . . . 2.9(2) ?
O2 N1 C15 C16 . . . . -177.70(14) ?
C14 C15 C16 C17 . . . . 0.0(2) ?
N1 C15 C16 C17 . . . . 178.86(11) ?
C15 C16 C17 C12 . . . . -0.44(19) ?
C13 C12 C17 C16 . . . . 0.55(18) ?
C11 C12 C17 C16 . . . . 178.99(11) ?

loop_
_cod_related_entry_id
_cod_related_entry_database
_cod_related_entry_code
1 ChemSpider 24744505
